data_7155622
loop_
_publ_author_name
'Chauhan, Dinesh Pratapsinh'
'Varma, Sreejith Jayasree J.'
'Gudem, Mahesh'
'Panigrahi, Nihar'
'Singh, Khushboo'
'Hazra, Anirban'
'Talukdar, Pinaki'

_publ_section_title
;
 Intramolecular cascade rearrangements of enynamine derived ketenimines:
 Access to acyclic and cyclic amidines
;
_journal_name_full 'Org. Biomol. Chem.'
_journal_paper_doi 10.1039/C7OB00499K
_journal_year 2017
_chemical_formula_sum 'C26 H26 N2 O2 S'
_chemical_formula_weight 430.55
_chemical_name_systematic
;
 ?
;
_space_group_crystal_system monoclinic
_space_group_IT_number 15
_space_group_name_Hall '-C 2yc'
_space_group_name_H-M_alt 'C 1 2/c 1'
_symmetry_space_group_name_Hall '-C 2yc'
_symmetry_space_group_name_H-M 'C 1 2/c 1'
_atom_sites_solution_hydrogens geom
_audit_creation_method SHELXL-2013
_audit_update_record
;
2017-01-02 deposited with the CCDC.
2017-05-09 downloaded from the CCDC.
;
_cell_angle_alpha 90
_cell_angle_beta 92.154(5)
_cell_angle_gamma 90
_cell_formula_units_Z 8
_cell_length_a 27.148(6)
_cell_length_b 6.2305(14)
_cell_length_c 27.401(6)
_cell_measurement_reflns_used 2433
_cell_measurement_temperature 296(2)
_cell_measurement_theta_max 20.55
_cell_measurement_theta_min 2.98
_cell_volume 4631.5(18)
_computing_structure_refinement 'SHELXL-2013 (Sheldrick, 2013)'
_diffrn_ambient_temperature 296(2)
_diffrn_measured_fraction_theta_full 1.000
_diffrn_measured_fraction_theta_max 1.000
_diffrn_measurement_device_type 'Bruker APEX-II CCD'
_diffrn_radiation_type MoK\a
_diffrn_radiation_wavelength 0.71073
_diffrn_reflns_av_R_equivalents 0.1147
_diffrn_reflns_av_unetI/netI 0.0737
_diffrn_reflns_Laue_measured_fraction_full 1.000
_diffrn_reflns_Laue_measured_fraction_max 1.000
_diffrn_reflns_limit_h_max 33
_diffrn_reflns_limit_h_min -33
_diffrn_reflns_limit_k_max 7
_diffrn_reflns_limit_k_min -7
_diffrn_reflns_limit_l_max 34
_diffrn_reflns_limit_l_min -33
_diffrn_reflns_number 36973
_diffrn_reflns_point_group_measured_fraction_full 1.000
_diffrn_reflns_point_group_measured_fraction_max 1.000
_diffrn_reflns_theta_full 25.242
_diffrn_reflns_theta_max 26.370
_diffrn_reflns_theta_min 1.487
_exptl_absorpt_coefficient_mu 0.164
_exptl_crystal_density_diffrn 1.235
_exptl_crystal_description block
_exptl_crystal_F_000 1824
_refine_diff_density_max 0.212
_refine_diff_density_min -0.412
_refine_diff_density_rms 0.054
_refine_ls_extinction_method none
_refine_ls_goodness_of_fit_ref 0.941
_refine_ls_hydrogen_treatment constr
_refine_ls_matrix_type full
_refine_ls_number_parameters 281
_refine_ls_number_reflns 4739
_refine_ls_number_restraints 77
_refine_ls_restrained_S_all 0.934
_refine_ls_R_factor_all 0.1176
_refine_ls_R_factor_gt 0.0514
_refine_ls_shift/su_max 0.000
_refine_ls_shift/su_mean 0.000
_refine_ls_structure_factor_coef Fsqd
_refine_ls_weighting_details 'w=1/[\s^2^(Fo^2^)+(0.1000P)^2^] where P=(Fo^2^+2Fc^2^)/3'
_refine_ls_weighting_scheme calc
_refine_ls_wR_factor_gt 0.1315
_refine_ls_wR_factor_ref 0.1764
_reflns_Friedel_coverage 0.000
_reflns_number_gt 2576
_reflns_number_total 4739
_reflns_threshold_expression 'I > 2\s(I)'
_cod_data_source_file c7ob00499k3.cif
_cod_data_source_block 11a
_cod_database_code 7155622
_shelx_space_group_comment
;
The symmetry employed for this shelxl refinement is uniquely defined
by the following loop, which should always be used as a source of
symmetry information in preference to the above space-group names.
They are only intended as comments.
;
_shelxl_version_number 2013-4

loop_
_space_group_symop_operation_xyz
'x, y, z'
'-x, y, -z+1/2'
'x+1/2, y+1/2, z'
'-x+1/2, y+1/2, -z+1/2'
'-x, -y, -z'
'x, -y, z-1/2'
'-x+1/2, -y+1/2, -z'
'x+1/2, -y+1/2, z-1/2'

loop_
_atom_site_label
_atom_site_type_symbol
_atom_site_fract_x
_atom_site_fract_y
_atom_site_fract_z
_atom_site_U_iso_or_equiv
_atom_site_adp_type
_atom_site_occupancy
_atom_site_site_symmetry_order
_atom_site_calc_flag
_atom_site_refinement_flags_posn
_atom_site_refinement_flags_adp
S001 S 0.33332(3) 0.57669(12) 0.04892(3) 0.0580(3) Uani 1 1 d . U
N2 N 0.33845(7) 0.9760(3) 0.15306(7) 0.0418(5) Uani 1 1 d . U
O1 O 0.34291(9) 0.7099(4) 0.00834(7) 0.0768(7) Uani 1 1 d . U
N3 N 0.32093(8) 0.7142(3) 0.09738(7) 0.0481(6) Uani 1 1 d . U
C25 C 0.40029(9) 0.9045(4) 0.09329(9) 0.0401(6) Uani 1 1 d . U
H25 H 0.4025 1.0103 0.0695 0.048 Uiso 1 1 calc R U
C16 C 0.44129(9) 0.7973(4) 0.10727(9) 0.0403(6) Uani 1 1 d . U
C007 C 0.35152(9) 0.8617(4) 0.11406(8) 0.0386(6) Uani 1 1 d . U
C17 C 0.48807(9) 0.8368(4) 0.08227(9) 0.0406(6) Uani 1 1 d . U
O2 O 0.36880(11) 0.4118(4) 0.05974(9) 0.0948(9) Uani 1 1 d . U
C7 C 0.29182(9) 0.9314(4) 0.17706(9) 0.0461(6) Uani 1 1 d . U
H7A H 0.2968 0.9533 0.2119 0.055 Uiso 1 1 calc R U
H7B H 0.2832 0.7818 0.1719 0.055 Uiso 1 1 calc R U
C9 C 0.37840(10) 1.1970(4) 0.21966(9) 0.0460(6) Uani 1 1 d . U
C6 C 0.24947(9) 1.0698(4) 0.15878(9) 0.0467(7) Uani 1 1 d . U
C8 C 0.36312(10) 1.1787(4) 0.16647(9) 0.0474(7) Uani 1 1 d . U
H8A H 0.3411 1.2966 0.1580 0.057 Uiso 1 1 calc R U
H8B H 0.3922 1.1939 0.1472 0.057 Uiso 1 1 calc R U
C15 C 0.44067(11) 0.6396(4) 0.14689(10) 0.0507(7) Uani 1 1 d . U
H15 H 0.4099 0.5966 0.1572 0.061 Uiso 1 1 calc R U
C18 C 0.50775(10) 1.0399(4) 0.07895(10) 0.0523(7) Uani 1 1 d . U
H18 H 0.4920 1.1550 0.0933 0.063 Uiso 1 1 calc R U
C5 C 0.22044(10) 1.0125(5) 0.11811(10) 0.0564(7) Uani 1 1 d . U
H5 H 0.2266 0.8846 0.1019 0.068 Uiso 1 1 calc R U
C19 C 0.55053(11) 1.0744(5) 0.05458(11) 0.0591(8) Uani 1 1 d . U
H19 H 0.5633 1.2126 0.0527 0.071 Uiso 1 1 calc R U
C22 C 0.51247(11) 0.6698(4) 0.05962(11) 0.0558(7) Uani 1 1 d . U
H22 H 0.4997 0.5315 0.0609 0.067 Uiso 1 1 calc R U
C20 C 0.57447(11) 0.9080(5) 0.03311(10) 0.0572(8) Uani 1 1 d . U
H20 H 0.6036 0.9320 0.0171 0.069 Uiso 1 1 calc R U
C14 C 0.36494(11) 1.3764(5) 0.24563(10) 0.0568(8) Uani 1 1 d . U
H14 H 0.3451 1.4801 0.2304 0.068 Uiso 1 1 calc R U
C1 C 0.23868(11) 1.2598(5) 0.18245(11) 0.0624(8) Uani 1 1 d . U
H1 H 0.2572 1.2992 0.2102 0.075 Uiso 1 1 calc R U
C21 C 0.55504(11) 0.7061(5) 0.03549(11) 0.0634(8) Uani 1 1 d . U
H21 H 0.5708 0.5923 0.0206 0.076 Uiso 1 1 calc R U
C4 C 0.18242(12) 1.1447(6) 0.10150(11) 0.0687(9) Uani 1 1 d . U
H4 H 0.1632 1.1050 0.0742 0.082 Uiso 1 1 calc R U
C26 C 0.47934(12) 0.5537(5) 0.16917(12) 0.0710(9) Uani 1 1 d . U
H26A H 0.5108 0.5918 0.1601 0.085 Uiso 1 1 calc R U
H26B H 0.4753 0.4544 0.1941 0.085 Uiso 1 1 calc R U
C10 C 0.40737(12) 1.0455(5) 0.24317(12) 0.0708(9) Uani 1 1 d . U
H10 H 0.4169 0.9234 0.2264 0.085 Uiso 1 1 calc R U
C3 C 0.17289(12) 1.3334(6) 0.12497(13) 0.0750(9) Uani 1 1 d . U
H3 H 0.1475 1.4219 0.1134 0.090 Uiso 1 1 calc R U
C13 C 0.38043(14) 1.4040(6) 0.29353(12) 0.0773(10) Uani 1 1 d . U
H13 H 0.3715 1.5266 0.3104 0.093 Uiso 1 1 calc R U
C12 C 0.40899(15) 1.2508(7) 0.31624(13) 0.0835(11) Uani 1 1 d . U
H12 H 0.4192 1.2686 0.3488 0.100 Uiso 1 1 calc R U
C2 C 0.20071(13) 1.3920(5) 0.16540(13) 0.0743(10) Uani 1 1 d . U
H2 H 0.1942 1.5199 0.1814 0.089 Uiso 1 1 calc R U
C11 C 0.42256(15) 1.0728(6) 0.29163(14) 0.0878(12) Uani 1 1 d . U
H11 H 0.4421 0.9691 0.3073 0.105 Uiso 1 1 calc R U
C23 C 0.27552(17) 0.4598(7) 0.03823(14) 0.1179(17) Uani 1 1 d . U
H23A H 0.2512 0.5703 0.0330 0.177 Uiso 1 1 calc R U
H23B H 0.2672 0.3747 0.0660 0.177 Uiso 1 1 calc R U
H23C H 0.2763 0.3699 0.0098 0.177 Uiso 1 1 calc R U

loop_
_atom_site_aniso_label
_atom_site_aniso_U_11
_atom_site_aniso_U_22
_atom_site_aniso_U_33
_atom_site_aniso_U_23
_atom_site_aniso_U_13
_atom_site_aniso_U_12
S001 0.0697(5) 0.0555(5) 0.0497(5) -0.0122(3) 0.0137(4) -0.0152(4)
N2 0.0376(12) 0.0441(12) 0.0441(12) -0.0026(9) 0.0059(9) 0.0007(10)
O1 0.0983(18) 0.0825(15) 0.0500(12) -0.0003(11) 0.0094(11) -0.0291(14)
N3 0.0473(13) 0.0490(13) 0.0484(13) -0.0092(10) 0.0065(10) -0.0062(11)
C25 0.0424(14) 0.0376(13) 0.0408(14) 0.0003(11) 0.0063(11) 0.0019(11)
C16 0.0390(14) 0.0350(13) 0.0471(14) -0.0047(11) 0.0043(11) -0.0010(11)
C007 0.0382(14) 0.0388(13) 0.0387(13) 0.0033(11) 0.0011(11) 0.0076(11)
C17 0.0334(13) 0.0437(14) 0.0448(14) 0.0042(11) 0.0021(11) 0.0011(11)
O2 0.137(2) 0.0673(15) 0.0813(17) -0.0140(12) 0.0239(16) 0.0318(15)
C7 0.0434(15) 0.0542(16) 0.0411(14) 0.0008(12) 0.0081(11) 0.0012(12)
C9 0.0456(15) 0.0439(15) 0.0485(15) -0.0007(12) 0.0041(12) -0.0070(12)
C6 0.0374(14) 0.0597(17) 0.0438(15) 0.0015(12) 0.0109(12) 0.0053(12)
C8 0.0520(16) 0.0409(15) 0.0498(15) -0.0028(12) 0.0065(13) 0.0000(12)
C15 0.0481(17) 0.0427(15) 0.0619(17) 0.0094(13) 0.0092(14) 0.0049(13)
C18 0.0515(17) 0.0441(16) 0.0621(18) 0.0011(13) 0.0109(14) -0.0001(13)
C5 0.0448(16) 0.0742(19) 0.0506(17) -0.0070(14) 0.0073(13) 0.0009(15)
C19 0.0517(18) 0.0573(18) 0.069(2) 0.0067(15) 0.0075(15) -0.0121(15)
C22 0.0497(17) 0.0435(15) 0.0754(19) -0.0058(14) 0.0175(15) 0.0037(13)
C20 0.0386(16) 0.083(2) 0.0506(17) 0.0146(15) 0.0070(13) -0.0001(15)
C14 0.0571(19) 0.0593(18) 0.0543(17) -0.0103(14) 0.0086(14) -0.0023(14)
C1 0.0487(17) 0.073(2) 0.0649(19) -0.0165(16) -0.0008(14) 0.0122(15)
C21 0.0536(18) 0.071(2) 0.067(2) -0.0051(16) 0.0193(15) 0.0109(16)
C4 0.0481(18) 0.105(3) 0.0533(18) 0.0010(18) -0.0006(15) 0.0095(18)
C26 0.064(2) 0.068(2) 0.082(2) 0.0262(17) 0.0052(18) 0.0115(17)
C10 0.074(2) 0.062(2) 0.074(2) -0.0043(16) -0.0171(18) 0.0038(17)
C3 0.054(2) 0.090(2) 0.081(2) 0.013(2) 0.0062(18) 0.0205(18)
C13 0.087(3) 0.084(2) 0.062(2) -0.0216(18) 0.0141(18) -0.024(2)
C12 0.090(3) 0.103(3) 0.057(2) 0.001(2) -0.0088(18) -0.037(2)
C2 0.063(2) 0.070(2) 0.090(2) -0.0106(18) 0.0059(18) 0.0184(17)
C11 0.084(3) 0.091(3) 0.086(3) 0.011(2) -0.029(2) -0.005(2)
C23 0.123(3) 0.148(4) 0.084(3) -0.054(3) 0.029(2) -0.090(3)

loop_
_atom_type_symbol
_atom_type_description
_atom_type_scat_dispersion_real
_atom_type_scat_dispersion_imag
_atom_type_scat_source
C C 0.0033 0.0016 'International Tables Vol C Tables 4.2.6.8 and 6.1.1.4'
H H 0.0000 0.0000 'International Tables Vol C Tables 4.2.6.8 and 6.1.1.4'
N N 0.0061 0.0033 'International Tables Vol C Tables 4.2.6.8 and 6.1.1.4'
O O 0.0106 0.0060 'International Tables Vol C Tables 4.2.6.8 and 6.1.1.4'
S S 0.1246 0.1234 'International Tables Vol C Tables 4.2.6.8 and 6.1.1.4'

loop_
_geom_angle_atom_site_label_1
_geom_angle_atom_site_label_2
_geom_angle_atom_site_label_3
_geom_angle
O1 S001 O2 116.11(16)
O1 S001 N3 112.42(13)
O2 S001 N3 111.55(13)
O1 S001 C23 107.63(19)
O2 S001 C23 109.2(2)
N3 S001 C23 98.32(16)
C007 N2 C7 120.8(2)
C007 N2 C8 121.6(2)
C7 N2 C8 116.2(2)
C007 N3 S001 120.46(19)
C16 C25 C007 122.9(2)
C25 C16 C15 120.9(2)
C25 C16 C17 120.0(2)
C15 C16 C17 119.1(2)
N3 C007 N2 117.8(2)
N3 C007 C25 123.7(2)
N2 C007 C25 118.4(2)
C18 C17 C22 117.7(3)
C18 C17 C16 121.5(2)
C22 C17 C16 120.7(2)
N2 C7 C6 113.6(2)
C10 C9 C14 118.2(3)
C10 C9 C8 122.3(3)
C14 C9 C8 119.4(2)
C1 C6 C5 118.2(3)
C1 C6 C7 120.3(2)
C5 C6 C7 121.5(2)
N2 C8 C9 114.4(2)
C26 C15 C16 126.1(3)
C17 C18 C19 120.7(3)
C4 C5 C6 120.4(3)
C20 C19 C18 120.9(3)
C21 C22 C17 121.0(3)
C21 C20 C19 119.1(3)
C9 C14 C13 121.1(3)
C6 C1 C2 121.1(3)
C20 C21 C22 120.6(3)
C5 C4 C3 120.5(3)
C9 C10 C11 120.6(3)
C2 C3 C4 120.1(3)
C12 C13 C14 119.7(3)
C13 C12 C11 120.4(3)
C3 C2 C1 119.7(3)
C12 C11 C10 120.0(4)

loop_
_geom_bond_atom_site_label_1
_geom_bond_atom_site_label_2
_geom_bond_distance
S001 O1 1.419(2)
S001 O2 1.432(3)
S001 N3 1.626(2)
S001 C23 1.745(4)
N2 C007 1.343(3)
N2 C7 1.475(3)
N2 C8 1.470(3)
N3 C007 1.309(3)
C25 C16 1.342(3)
C25 C007 1.485(4)
C16 C15 1.465(3)
C16 C17 1.486(3)
C17 C18 1.378(4)
C17 C22 1.392(4)
C7 C6 1.508(4)
C9 C10 1.373(4)
C9 C14 1.382(4)
C9 C8 1.505(3)
C6 C1 1.386(4)
C6 C5 1.387(4)
C15 C26 1.309(4)
C18 C19 1.378(4)
C5 C4 1.384(4)
C19 C20 1.368(4)
C22 C21 1.371(4)
C20 C21 1.367(4)
C14 C13 1.374(4)
C1 C2 1.387(4)
C4 C3 1.370(5)
C10 C11 1.386(5)
C3 C2 1.367(5)
C13 C12 1.365(5)
C12 C11 1.356(5)
